data_7100914
loop_
_publ_author_name
'A. Nangia'
'Binoy K. Saha'

_publ_section_title
;
First example of ice-like boat water hexamer tape
structure in a supramolecular organic host
;
_journal_name_full 'Chemical Communications'
_journal_paper_doi 10.1039/b600348f
_journal_year 2006
_chemical_formula_moiety 'C6 H4 Br2 O3, 4(H2 O)'
_chemical_formula_sum 'C6 H12 Br2 O7'
_chemical_formula_weight 355.98
_chemical_name_common 'dibromophloroglucinol, tetrahydrate'
_space_group_IT_number 15
_symmetry_cell_setting monoclinic
_symmetry_space_group_name_Hall '-C 2yc'
_symmetry_space_group_name_H-M 'C 1 2/c 1'
_cell_angle_alpha 90.00
_cell_angle_beta 111.4500(10)
_cell_angle_gamma 90.00
_cell_formula_units_Z 4
_cell_length_a 16.0309(12)
_cell_length_b 10.6848(8)
_cell_length_c 7.3246(5)
_cell_measurement_temperature 100(2)
_cell_volume 1167.71(15)
_diffrn_ambient_temperature 100(2)
_exptl_crystal_density_diffrn 2.025
_cod_depositor_comments
;
The following automatic conversions were performed:
'_symmetry_cell_setting' value 'Monoclinic' changed to 'monoclinic'
according to '/home/saulius/struct/CIF-dictionaries/cif_core.dic'
dictionary named 'cif_core.dic' version 2.4.1 from 2010-06-29.

Automatic conversion script
Id: cif_fix_enum 1527 2010-12-29 10:47:43Z saulius 
;
_cod_original_sg_symbol_H-M 'C 2/c'
_cod_database_code 7100914

loop_
_symmetry_equiv_pos_as_xyz
'x, y, z'
'-x, y, -z+1/2'
'x+1/2, y+1/2, z'
'-x+1/2, y+1/2, -z+1/2'
'-x, -y, -z'
'x, -y, z-1/2'
'-x+1/2, -y+1/2, -z'
'x+1/2, -y+1/2, z-1/2'

loop_
_atom_site_label
_atom_site_type_symbol
_atom_site_fract_x
_atom_site_fract_y
_atom_site_fract_z
_atom_site_U_iso_or_equiv
_atom_site_adp_type
_atom_site_occupancy
_atom_site_symmetry_multiplicity
_atom_site_calc_flag
_atom_site_refinement_flags
_atom_site_disorder_assembly
_atom_site_disorder_group
Br1 Br 0.179174(13) 0.366096(19) 1.02104(3) 0.01641(10) Uani 1 1 d . . .
O1 O 0.0000 0.2615(2) 0.7500 0.0206(5) Uani 1 2 d S . .
H1 H 0.024(3) 0.228(5) 0.825(7) 0.012(13) Uiso 0.50 1 d P . .
O2 O 0.14984(11) 0.64388(15) 0.9896(2) 0.0151(3) Uani 1 1 d . . .
H2 H 0.150(2) 0.713(3) 0.965(4) 0.030(8) Uiso 1 1 d . . .
C1 C 0.0000 0.3881(3) 0.7500 0.0136(6) Uani 1 2 d S . .
C2 C 0.07534(13) 0.4542(2) 0.8676(3) 0.0127(4) Uani 1 1 d . . .
C3 C 0.07535(13) 0.5844(2) 0.8699(3) 0.0131(4) Uani 1 1 d . . .
C4 C 0.0000 0.6495(3) 0.7500 0.0123(6) Uani 1 2 d S . .
H4 H 0.0000 0.7365 0.7500 0.015 Uiso 1 2 calc SR . .
O3 O 0.16424(13) 0.88365(16) 0.9033(3) 0.0194(4) Uani 1 1 d . . .
H3A H 0.208(2) 0.888(2) 0.931(4) 0.013(8) Uiso 1 1 d . . .
H3B H 0.143(3) 0.948(4) 0.944(6) 0.072(12) Uiso 1 1 d . . .
O4 O 0.07508(13) 0.93092(18) 0.5121(3) 0.0206(4) Uani 1 1 d . . .
H4A H 0.106(3) 0.924(4) 0.616(6) 0.063(13) Uiso 1 1 d . . .
H4B H 0.025(4) 0.977(6) 0.486(9) 0.029(15) Uiso 0.50 1 d P . .
H4C H 0.069(5) 0.887(6) 0.451(10) 0.02(2) Uiso 0.50 1 d P . .

loop_
_atom_site_aniso_label
_atom_site_aniso_U_11
_atom_site_aniso_U_22
_atom_site_aniso_U_33
_atom_site_aniso_U_23
_atom_site_aniso_U_13
_atom_site_aniso_U_12
Br1 0.01104(14) 0.01266(14) 0.02255(15) 0.00169(8) 0.00263(10) 0.00194(7)
O1 0.0229(13) 0.0090(12) 0.0221(14) 0.000 -0.0011(11) 0.000
O2 0.0095(7) 0.0110(8) 0.0212(8) -0.0009(6) 0.0013(6) -0.0019(6)
C1 0.0144(14) 0.0098(14) 0.0181(15) 0.000 0.0078(12) 0.000
C2 0.0090(9) 0.0131(10) 0.0153(10) 0.0020(8) 0.0035(8) 0.0038(8)
C3 0.0096(10) 0.0152(11) 0.0162(10) -0.0015(8) 0.0068(8) -0.0019(8)
C4 0.0096(14) 0.0077(14) 0.0198(15) 0.000 0.0055(12) 0.000
O3 0.0091(9) 0.0141(9) 0.0319(10) -0.0013(7) 0.0038(7) -0.0015(7)
O4 0.0182(9) 0.0157(10) 0.0244(10) -0.0004(9) 0.0036(8) 0.0011(7)

loop_
_geom_bond_atom_site_label_1
_geom_bond_atom_site_label_2
_geom_bond_distance
_geom_bond_site_symmetry_2
_geom_bond_publ_flag
Br1 C2 1.8846(19) . ?
O1 C1 1.353(4) . ?
O1 H1 0.65(5) . ?
O2 C3 1.354(3) . ?
O2 H2 0.76(3) . ?
C1 C2 1.392(3) 2_556 ?
C1 C2 1.392(3) . ?
C2 C3 1.391(3) . ?
C3 C4 1.392(2) . ?
C4 C3 1.392(2) 2_556 ?
C4 H4 0.9300 . ?
O3 H3A 0.66(3) . ?
O3 H3B 0.87(4) . ?
O4 H4A 0.74(4) . ?
O4 H4B 0.90(5) . ?
O4 H4C 0.63(7) . ?
